data_1560143
loop_
_publ_author_name
'Freeman, Lucas A.'
'Obi, Akachukwu D.'
'Machost, Haleigh R.'
'Molino, Andrew'
'Nichols, Asa W.'
'Dickie, Diane A.'
'Wilson, David J. D.'
'Machan, Charles W.'
'Gilliard, Robert J.'

_publ_section_title
;
 Soluble, crystalline, and thermally stable alkali CO2&#x2212; and
 carbonite (CO22&#x2212;) clusters supported by cyclic(alkyl)(amino)
 carbenes
;
_journal_issue 10
_journal_name_full 'Chemical Science'
_journal_page_first 3544
_journal_page_last 3550
_journal_paper_doi 10.1039/D0SC06851A
_journal_volume 12
_journal_year 2021
_chemical_formula_sum 'C108 H172 N4 Na4 O12'
_chemical_formula_weight 1810.45
_chemical_properties_physical Air-sensitive,Moisture-sensitive
_space_group_crystal_system cubic
_space_group_IT_number 220
_space_group_name_Hall 'I -4bd 2c 3'
_space_group_name_H-M_alt 'I -4 3 d'
_atom_sites_solution_hydrogens geom
_atom_sites_solution_primary dual
_audit_update_record
;
2020-03-19 deposited with the CCDC.	2021-01-22 downloaded from the CCDC.
;
_cell_angle_alpha 90
_cell_angle_beta 90
_cell_angle_gamma 90
_cell_formula_units_Z 12
_cell_length_a 32.0084(5)
_cell_length_b 32.0084(5)
_cell_length_c 32.0084(5)
_cell_measurement_reflns_used 7905
_cell_measurement_temperature 100.(2)
_cell_measurement_theta_max 68.1933
_cell_measurement_theta_min 3.3822
_cell_volume 32793.8(9)
_computing_cell_refinement 'SAINT V8.40A (Bruker Nano, Inc., 2019)'
_computing_data_collection 'Bruker Instrument Service v2017.5.0.0'
_computing_data_reduction 'SAINT V8.40A (Bruker Nano, Inc., 2019)'
_computing_molecular_graphics 'shelXle (C.B. Huebschle, rev 958)'
_computing_structure_refinement 'SHELXL-2018/3 (Sheldrick, 2018)'
_computing_structure_solution 'SHELXT 2014/5 (Sheldrick, 2014)'
_diffrn_ambient_temperature 100.(2)
_diffrn_detector_area_resol_mean 8.3333
_diffrn_measured_fraction_theta_full 1.000
_diffrn_measured_fraction_theta_max 1.000
_diffrn_measurement_device_type 'Bruker Kappa APEXII Duo'
_diffrn_measurement_method '\f and \w scans'
_diffrn_radiation_monochromator 'multi-layer mirror'
_diffrn_radiation_type 'Cu K\a'
_diffrn_radiation_wavelength 1.54178
_diffrn_reflns_av_R_equivalents 0.0862
_diffrn_reflns_av_unetI/netI 0.0490
_diffrn_reflns_limit_h_max 30
_diffrn_reflns_limit_h_min -33
_diffrn_reflns_limit_k_max 30
_diffrn_reflns_limit_k_min -38
_diffrn_reflns_limit_l_max 38
_diffrn_reflns_limit_l_min -38
_diffrn_reflns_number 42456
_diffrn_reflns_theta_full 68.28
_diffrn_reflns_theta_max 68.28
_diffrn_reflns_theta_min 3.38
_diffrn_source 'Incoatec Microfocus I\mS'
_exptl_absorpt_coefficient_mu 0.685
_exptl_absorpt_correction_T_max 0.97
_exptl_absorpt_correction_T_min 0.89
_exptl_absorpt_correction_type multi-scan
_exptl_absorpt_process_details
;
SADABS-2016/2 - Bruker AXS area detector scaling and absorption correction
;
_exptl_crystal_colour orange
_exptl_crystal_density_diffrn 1.100
_exptl_crystal_density_method 'not measured'
_exptl_crystal_description block
_exptl_crystal_F_000 11856
_exptl_crystal_recrystallization_method 'Re-crystallisation from solvent: THF'
_exptl_crystal_size_max 0.100
_exptl_crystal_size_mid 0.090
_exptl_crystal_size_min 0.051
_refine_diff_density_max 0.133
_refine_diff_density_min -0.176
_refine_ls_abs_structure_details
;

Flack x determined using 1984 quotients [(I+)-(I-)]/[(I+)+(I-)]
(Parsons, Flack and Wagner, Acta Cryst. B69 (2013) 249-259).
;
_refine_ls_abs_structure_Flack -0.01(5)
_refine_ls_extinction_method none
_refine_ls_goodness_of_fit_ref 0.973
_refine_ls_hydrogen_treatment constr
_refine_ls_matrix_type full
_refine_ls_number_parameters 297
_refine_ls_number_reflns 5015
_refine_ls_number_restraints 0
_refine_ls_restrained_S_all 0.973
_refine_ls_R_factor_all 0.0367
_refine_ls_R_factor_gt 0.0326
_refine_ls_shift/su_max 0.001
_refine_ls_shift/su_mean 0.000
_refine_ls_structure_factor_coef Fsqd
_refine_ls_weighting_details 'w=1/[\s^2^(Fo^2^)+(0.0348P)^2^] where P=(Fo^2^+2Fc^2^)/3'
_refine_ls_weighting_scheme calc
_refine_ls_wR_factor_gt 0.0727
_refine_ls_wR_factor_ref 0.0739
_reflns_number_gt 4523
_reflns_number_total 5015
_reflns_threshold_expression 'I > 2\s(I)'
_cod_data_source_file d0sc06851a2.cif
_cod_data_source_block 3
_cod_depositor_comments
;
The following automatic conversions were performed:

data item '_exptl_absorpt_correction_type' value 'Multi-Scan' was
changed to 'multi-scan' in accordance with the
/home/data/users/saulius/crontab/automatic-downloads/rss-feeds/RSC/lib/dictionaries/cif_core.dic
dictionary named 'cif_core.dic' version 2.4.2 last updated on
2011-04-26.

Automatic conversion script
Id: cif_fix_values 7556 2019-12-06 15:28:31Z antanas 

 Adding full bibliography for 1560139--1560146.cif.
;
_cod_original_cell_volume 32793.8(15)
_cod_database_code 1560143

loop_
_space_group_symop_operation_xyz
'x, y, z'
'-x+1/2, -y, z+1/2'
'-x, y+1/2, -z+1/2'
'x+1/2, -y+1/2, -z'
'z, x, y'
'z+1/2, -x+1/2, -y'
'-z+1/2, -x, y+1/2'
'-z, x+1/2, -y+1/2'
'y, z, x'
'-y, z+1/2, -x+1/2'
'y+1/2, -z+1/2, -x'
'-y+1/2, -z, x+1/2'
'y+1/4, x+1/4, z+1/4'
'-y+1/4, -x+3/4, z+3/4'
'y+3/4, -x+1/4, -z+3/4'
'-y+3/4, x+3/4, -z+1/4'
'x+1/4, z+1/4, y+1/4'
'-x+3/4, z+3/4, -y+1/4'
'-x+1/4, -z+3/4, y+3/4'
'x+3/4, -z+1/4, -y+3/4'
'z+1/4, y+1/4, x+1/4'
'z+3/4, -y+1/4, -x+3/4'
'-z+3/4, y+3/4, -x+1/4'
'-z+1/4, -y+3/4, x+3/4'
'x+1/2, y+1/2, z+1/2'
'-x+1, -y+1/2, z+1'
'-x+1/2, y+1, -z+1'
'x+1, -y+1, -z+1/2'
'z+1/2, x+1/2, y+1/2'
'z+1, -x+1, -y+1/2'
'-z+1, -x+1/2, y+1'
'-z+1/2, x+1, -y+1'
'y+1/2, z+1/2, x+1/2'
'-y+1/2, z+1, -x+1'
'y+1, -z+1, -x+1/2'
'-y+1, -z+1/2, x+1'
'y+3/4, x+3/4, z+3/4'
'-y+3/4, -x+5/4, z+5/4'
'y+5/4, -x+3/4, -z+5/4'
'-y+5/4, x+5/4, -z+3/4'
'x+3/4, z+3/4, y+3/4'
'-x+5/4, z+5/4, -y+3/4'
'-x+3/4, -z+5/4, y+5/4'
'x+5/4, -z+3/4, -y+5/4'
'z+3/4, y+3/4, x+3/4'
'z+5/4, -y+3/4, -x+5/4'
'-z+5/4, y+5/4, -x+3/4'
'-z+3/4, -y+5/4, x+5/4'

loop_
_atom_site_type_symbol
_atom_site_label
_atom_site_fract_x
_atom_site_fract_y
_atom_site_fract_z
_atom_site_U_iso_or_equiv
_atom_site_adp_type
_atom_site_calc_flag
_atom_site_refinement_flags_adp
_atom_site_refinement_flags_occupancy
_atom_site_refinement_flags_posn
_atom_site_occupancy
_atom_site_disorder_assembly
_atom_site_disorder_group
Na Na1 0.79868(3) 0.59099(3) 0.96892(3) 0.01547(19) Uani d . . . 1 . .
O O1 0.70569(5) 0.58776(5) 0.95777(5) 0.0176(3) Uani d . . . 1 . .
O O2 0.75701(5) 0.55273(6) 0.92543(6) 0.0243(4) Uani d . . . 1 . .
O O3 0.85771(6) 0.56582(6) 0.93015(6) 0.0229(4) Uani d . . . 1 . .
N N1 0.69706(6) 0.50745(6) 0.87734(6) 0.0149(4) Uani d . . . 1 . .
C C1 0.71866(7) 0.56026(7) 0.93151(7) 0.0143(4) Uani d . . . 1 . .
C C2 0.68770(7) 0.53686(7) 0.90768(7) 0.0146(4) Uani d . . . 1 . .
C C3 0.64076(7) 0.53838(7) 0.91456(7) 0.0163(5) Uani d . . . 1 . .
C C4 0.62518(7) 0.50019(8) 0.88952(7) 0.0191(5) Uani d . . . 1 . .
H H4A 0.619582 0.47652 0.908627 0.023 Uiso calc U . R 1 . .
H H4B 0.598952 0.507191 0.874693 0.023 Uiso calc U . R 1 . .
C C5 0.65914(7) 0.48823(7) 0.85806(7) 0.0169(5) Uani d . . . 1 . .
C C6 0.66251(8) 0.44083(8) 0.85360(8) 0.0220(5) Uani d . . . 1 . .
H H6A 0.686032 0.433952 0.835247 0.033 Uiso calc U . R 1 . .
H H6B 0.636601 0.429845 0.841528 0.033 Uiso calc U . R 1 . .
H H6C 0.667051 0.428277 0.881152 0.033 Uiso calc U . R 1 . .
C C7 0.65046(8) 0.50640(8) 0.81476(8) 0.0209(5) Uani d . . . 1 . .
H H7A 0.647292 0.536777 0.816893 0.031 Uiso calc U . R 1 . .
H H7B 0.624706 0.494213 0.803556 0.031 Uiso calc U . R 1 . .
H H7C 0.673819 0.499858 0.796084 0.031 Uiso calc U . R 1 . .
C C8 0.62308(8) 0.58003(7) 0.89705(8) 0.0188(5) Uani d . . . 1 . .
H H8A 0.635647 0.603489 0.912803 0.023 Uiso calc U . R 1 . .
H H8B 0.631858 0.582839 0.867526 0.023 Uiso calc U . R 1 . .
C C9 0.57541(8) 0.58395(8) 0.89925(8) 0.0242(5) Uani d . . . 1 . .
H H9A 0.562549 0.561283 0.883174 0.036 Uiso calc U . R 1 . .
H H9B 0.566829 0.610905 0.887544 0.036 Uiso calc U . R 1 . .
H H9C 0.566356 0.582156 0.928446 0.036 Uiso calc U . R 1 . .
C C10 0.62814(8) 0.53392(8) 0.96105(8) 0.0201(5) Uani d . . . 1 . .
H H10A 0.633218 0.560902 0.975278 0.024 Uiso calc U . R 1 . .
H H10B 0.597788 0.528156 0.962516 0.024 Uiso calc U . R 1 . .
C C11 0.65125(9) 0.49969(9) 0.98472(8) 0.0276(6) Uani d . . . 1 . .
H H11A 0.646966 0.472851 0.970624 0.041 Uiso calc U . R 1 . .
H H11B 0.640476 0.498018 1.013335 0.041 Uiso calc U . R 1 . .
H H11C 0.681158 0.506184 0.985442 0.041 Uiso calc U . R 1 . .
C C12 0.73710(7) 0.49962(7) 0.85802(7) 0.0144(4) Uani d . . . 1 . .
C C13 0.75180(7) 0.52561(7) 0.82584(7) 0.0168(5) Uani d . . . 1 . .
C C14 0.78768(8) 0.51340(7) 0.80402(8) 0.0191(5) Uani d . . . 1 . .
H H14 0.797496 0.530245 0.781638 0.023 Uiso calc U . R 1 . .
C C15 0.80911(8) 0.47740(8) 0.81432(8) 0.0196(5) Uani d . . . 1 . .
H H15 0.832914 0.469125 0.79864 0.024 Uiso calc U . R 1 . .
C C16 0.79556(8) 0.45349(7) 0.84772(8) 0.0185(5) Uani d . . . 1 . .
H H16 0.810952 0.429335 0.855498 0.022 Uiso calc U . R 1 . .
C C17 0.75981(7) 0.46411(7) 0.87015(7) 0.0166(5) Uani d . . . 1 . .
C C18 0.74855(8) 0.43872(7) 0.90875(8) 0.0186(5) Uani d . . . 1 . .
H H18 0.719469 0.446364 0.917235 0.022 Uiso calc U . R 1 . .
C C19 0.74990(9) 0.39135(8) 0.90116(9) 0.0241(5) Uani d . . . 1 . .
H H19A 0.732695 0.384425 0.876801 0.036 Uiso calc U . R 1 . .
H H19B 0.739059 0.37676 0.925796 0.036 Uiso calc U . R 1 . .
H H19C 0.778806 0.382658 0.896045 0.036 Uiso calc U . R 1 . .
C C20 0.77815(8) 0.45079(9) 0.94450(8) 0.0244(5) Uani d . . . 1 . .
H H20A 0.806727 0.442434 0.937352 0.037 Uiso calc U . R 1 . .
H H20B 0.769478 0.436548 0.970179 0.037 Uiso calc U . R 1 . .
H H20C 0.777152 0.481087 0.948797 0.037 Uiso calc U . R 1 . .
C C21 0.73326(8) 0.56810(8) 0.81567(8) 0.0212(5) Uani d . . . 1 . .
H H21 0.706265 0.571006 0.831122 0.025 Uiso calc U . R 1 . .
C C22 0.72467(9) 0.57449(9) 0.76886(9) 0.0306(6) Uani d . . . 1 . .
H H22A 0.751137 0.574093 0.753478 0.046 Uiso calc U . R 1 . .
H H22B 0.7108 0.601451 0.76462 0.046 Uiso calc U . R 1 . .
H H22C 0.706588 0.551992 0.75864 0.046 Uiso calc U . R 1 . .
C C23 0.76353(9) 0.60198(8) 0.83153(10) 0.0301(6) Uani d . . . 1 . .
H H23A 0.766342 0.59973 0.861935 0.045 Uiso calc U . R 1 . .
H H23B 0.752572 0.62964 0.824312 0.045 Uiso calc U . R 1 . .
H H23C 0.790935 0.598122 0.818434 0.045 Uiso calc U . R 1 . .
C C24 0.84799(8) 0.53557(8) 0.89799(8) 0.0229(5) Uani d . . . 1 . .
H H24A 0.821019 0.542259 0.884413 0.028 Uiso calc U . R 1 . .
H H24B 0.846416 0.507054 0.909857 0.028 Uiso calc U . R 1 . .
C C25 0.88355(8) 0.53894(9) 0.86716(8) 0.0269(6) Uani d . . . 1 . .
H H25A 0.879861 0.563097 0.848201 0.032 Uiso calc U . R 1 . .
H H25B 0.886487 0.51312 0.850385 0.032 Uiso calc U . R 1 . .
C C26 0.92097(9) 0.54518(9) 0.89652(9) 0.0287(6) Uani d . . . 1 . .
H H26A 0.931249 0.518174 0.907543 0.034 Uiso calc U . R 1 . .
H H26B 0.944156 0.559838 0.882236 0.034 Uiso calc U . R 1 . .
C C27 0.90216(8) 0.57211(8) 0.93126(9) 0.0257(5) Uani d . . . 1 . .
H H27A 0.913519 0.563637 0.958751 0.031 Uiso calc U . R 1 . .
H H27B 0.90891 0.601925 0.926579 0.031 Uiso calc U . R 1 . .

loop_
_atom_site_aniso_label
_atom_site_aniso_U_11
_atom_site_aniso_U_22
_atom_site_aniso_U_33
_atom_site_aniso_U_12
_atom_site_aniso_U_13
_atom_site_aniso_U_23
Na1 0.0164(5) 0.0151(5) 0.0150(5) -0.0013(3) -0.0003(3) -0.0008(3)
O1 0.0199(9) 0.0171(8) 0.0156(9) -0.0005(6) -0.0001(6) -0.0036(6)
O2 0.0135(9) 0.0326(10) 0.0268(10) -0.0009(7) -0.0015(7) -0.0133(7)
O3 0.0186(9) 0.0256(10) 0.0245(10) -0.0009(7) 0.0013(7) -0.0067(7)
N1 0.0136(10) 0.0150(10) 0.0161(10) -0.0002(7) -0.0017(7) -0.0020(7)
C1 0.0161(12) 0.0134(11) 0.0135(11) -0.0001(8) -0.0007(8) 0.0008(8)
C2 0.0158(12) 0.0133(11) 0.0147(11) -0.0002(8) 0.0005(8) 0.0012(8)
C3 0.0141(11) 0.0183(12) 0.0165(12) -0.0011(8) -0.0011(8) -0.0009(9)
C4 0.0154(12) 0.0208(12) 0.0210(12) -0.0037(9) -0.0021(9) -0.0026(9)
C5 0.0150(12) 0.0166(12) 0.0191(12) 0.0001(9) -0.0039(9) -0.0018(9)
C6 0.0204(13) 0.0173(13) 0.0283(14) -0.0034(9) -0.0059(10) -0.0023(10)
C7 0.0209(12) 0.0220(13) 0.0197(13) -0.0001(9) -0.0052(9) -0.0032(9)
C8 0.0193(13) 0.0199(12) 0.0171(12) 0.0002(9) -0.0015(9) -0.0023(9)
C9 0.0213(14) 0.0268(14) 0.0246(14) 0.0059(10) -0.0038(10) -0.0040(10)
C10 0.0174(12) 0.0230(13) 0.0198(13) -0.0013(9) 0.0025(9) 0.0011(9)
C11 0.0361(15) 0.0246(14) 0.0221(14) -0.0003(11) 0.0005(11) 0.0062(10)
C12 0.0138(11) 0.0164(11) 0.0132(11) -0.0006(9) -0.0024(8) -0.0049(8)
C13 0.0173(12) 0.0165(12) 0.0165(12) -0.0004(9) -0.0030(9) -0.0031(9)
C14 0.0218(13) 0.0188(12) 0.0167(12) 0.0003(9) 0.0012(9) -0.0004(9)
C15 0.0199(12) 0.0210(13) 0.0181(12) 0.0023(9) 0.0035(9) -0.0030(9)
C16 0.0206(12) 0.0165(12) 0.0183(12) 0.0044(9) -0.0007(9) -0.0014(9)
C17 0.0172(12) 0.0174(12) 0.0151(12) -0.0008(9) -0.0030(8) -0.0026(9)
C18 0.0167(12) 0.0199(12) 0.0193(13) 0.0028(9) 0.0018(9) 0.0031(9)
C19 0.0226(13) 0.0218(13) 0.0279(14) 0.0016(10) 0.0019(10) 0.0057(10)
C20 0.0239(13) 0.0327(15) 0.0165(13) 0.0019(10) 0.0002(10) 0.0040(10)
C21 0.0199(12) 0.0154(12) 0.0284(14) 0.0003(9) 0.0015(10) 0.0018(9)
C22 0.0309(16) 0.0303(16) 0.0305(16) 0.0063(11) 0.0004(11) 0.0123(11)
C23 0.0229(14) 0.0160(13) 0.0515(19) -0.0003(10) 0.0011(12) 0.0008(11)
C24 0.0212(13) 0.0277(14) 0.0198(13) -0.0011(10) 0.0021(9) -0.0051(10)
C25 0.0245(14) 0.0316(15) 0.0245(14) -0.0024(11) 0.0057(10) -0.0021(11)
C26 0.0211(14) 0.0336(16) 0.0314(16) -0.0019(11) 0.0041(10) 0.0003(11)
C27 0.0218(14) 0.0254(14) 0.0300(15) -0.0033(10) -0.0023(11) 0.0024(11)

loop_
_atom_type_symbol
_atom_type_description
_atom_type_scat_dispersion_real
_atom_type_scat_dispersion_imag
_atom_type_scat_source
C C 0.0181 0.0091 'International Tables Vol C Tables 4.2.6.8 and 6.1.1.4'
H H 0.0000 0.0000 'International Tables Vol C Tables 4.2.6.8 and 6.1.1.4'
N N 0.0311 0.0180 'International Tables Vol C Tables 4.2.6.8 and 6.1.1.4'
Na Na 0.1353 0.1239 'International Tables Vol C Tables 4.2.6.8 and 6.1.1.4'
O O 0.0492 0.0322 'International Tables Vol C Tables 4.2.6.8 and 6.1.1.4'

loop_
_geom_angle_atom_site_label_1
_geom_angle_atom_site_label_2
_geom_angle_atom_site_label_3
_geom_angle_site_symmetry_1
_geom_angle_site_symmetry_3
_geom_angle
_geom_angle_publ_flag
O2 Na1 O1 . 48_654 111.26(7) ?
O2 Na1 O1 . 27_646 123.34(8) ?
O1 Na1 O1 48_654 27_646 102.65(7) ?
O2 Na1 O3 . . 87.97(7) ?
O1 Na1 O3 48_654 . 107.73(7) ?
O1 Na1 O3 27_646 . 123.22(7) ?
O2 Na1 C1 . . 23.13(6) ?
O1 Na1 C1 48_654 . 99.97(7) ?
O1 Na1 C1 27_646 . 109.49(7) ?
O3 Na1 C1 . . 110.88(7) ?
O2 Na1 O1 . . 47.90(6) ?
O1 Na1 O1 48_654 . 85.65(6) ?
O1 Na1 O1 27_646 . 93.33(6) ?
O3 Na1 O1 . . 135.08(6) ?
C1 Na1 O1 . . 24.78(5) ?
O2 Na1 Na1 . 22_466 78.70(6) ?
O1 Na1 Na1 48_654 22_466 43.67(5) ?
O1 Na1 Na1 27_646 22_466 98.54(5) ?
O3 Na1 Na1 . 22_466 136.05(6) ?
C1 Na1 Na1 . 22_466 60.13(5) ?
O1 Na1 Na1 . 22_466 42.08(3) ?
O2 Na1 Na1 . 48_654 134.73(5) ?
O1 Na1 Na1 48_654 48_654 59.67(5) ?
O1 Na1 Na1 27_646 48_654 43.11(4) ?
O3 Na1 Na1 . 48_654 137.16(6) ?
C1 Na1 Na1 . 48_654 111.64(5) ?
O1 Na1 Na1 . 48_654 86.96(4) ?
Na1 Na1 Na1 22_466 48_654 65.82(3) ?
O2 Na1 Na1 . 27_646 80.55(5) ?
O1 Na1 Na1 48_654 27_646 91.32(5) ?
O1 Na1 Na1 27_646 27_646 54.07(5) ?
O3 Na1 Na1 . 27_646 160.37(5) ?
C1 Na1 Na1 . 27_646 59.61(5) ?
O1 Na1 Na1 . 27_646 39.43(4) ?
Na1 Na1 Na1 22_466 27_646 57.089(14) ?
Na1 Na1 Na1 48_654 27_646 57.088(14) ?
C1 O1 Na1 . 22_466 123.62(15) ?
C1 O1 Na1 . 27_646 134.52(15) ?
Na1 O1 Na1 22_466 27_646 93.22(7) ?
C1 O1 Na1 . . 77.36(13) ?
Na1 O1 Na1 22_466 . 78.25(5) ?
Na1 O1 Na1 27_646 . 86.49(6) ?
C1 O2 Na1 . . 111.75(14) ?
C27 O3 C24 . . 108.90(19) ?
C27 O3 Na1 . . 136.02(16) ?
C24 O3 Na1 . . 115.05(14) ?
C2 N1 C12 . . 127.56(19) ?
C2 N1 C5 . . 113.19(19) ?
C12 N1 C5 . . 118.20(18) ?
O2 C1 O1 . . 122.9(2) ?
O2 C1 C2 . . 118.7(2) ?
O1 C1 C2 . . 118.3(2) ?
O2 C1 Na1 . . 45.12(11) ?
O1 C1 Na1 . . 77.86(13) ?
C2 C1 Na1 . . 163.70(16) ?
N1 C2 C1 . . 124.7(2) ?
N1 C2 C3 . . 109.7(2) ?
C1 C2 C3 . . 125.4(2) ?
C2 C3 C4 . . 102.64(19) ?
C2 C3 C10 . . 113.23(19) ?
C4 C3 C10 . . 109.97(19) ?
C2 C3 C8 . . 109.60(19) ?
C4 C3 C8 . . 111.98(19) ?
C10 C3 C8 . . 109.3(2) ?
C5 C4 C3 . . 108.07(19) ?
C5 C4 H4A . . 110.1 ?
C3 C4 H4A . . 110.1 ?
C5 C4 H4B . . 110.1 ?
C3 C4 H4B . . 110.1 ?
H4A C4 H4B . . 108.4 ?
N1 C5 C6 . . 112.97(19) ?
N1 C5 C7 . . 111.4(2) ?
C6 C5 C7 . . 107.8(2) ?
N1 C5 C4 . . 101.67(18) ?
C6 C5 C4 . . 111.1(2) ?
C7 C5 C4 . . 111.86(19) ?
C5 C6 H6A . . 109.5 ?
C5 C6 H6B . . 109.5 ?
H6A C6 H6B . . 109.5 ?
C5 C6 H6C . . 109.5 ?
H6A C6 H6C . . 109.5 ?
H6B C6 H6C . . 109.5 ?
C5 C7 H7A . . 109.5 ?
C5 C7 H7B . . 109.5 ?
H7A C7 H7B . . 109.5 ?
C5 C7 H7C . . 109.5 ?
H7A C7 H7C . . 109.5 ?
H7B C7 H7C . . 109.5 ?
C9 C8 C3 . . 114.6(2) ?
C9 C8 H8A . . 108.6 ?
C3 C8 H8A . . 108.6 ?
C9 C8 H8B . . 108.6 ?
C3 C8 H8B . . 108.6 ?
H8A C8 H8B . . 107.6 ?
C8 C9 H9A . . 109.5 ?
C8 C9 H9B . . 109.5 ?
H9A C9 H9B . . 109.5 ?
C8 C9 H9C . . 109.5 ?
H9A C9 H9C . . 109.5 ?
H9B C9 H9C . . 109.5 ?
C11 C10 C3 . . 114.7(2) ?
C11 C10 H10A . . 108.6 ?
C3 C10 H10A . . 108.6 ?
C11 C10 H10B . . 108.6 ?
C3 C10 H10B . . 108.6 ?
H10A C10 H10B . . 107.6 ?
C10 C11 H11A . . 109.5 ?
C10 C11 H11B . . 109.5 ?
H11A C11 H11B . . 109.5 ?
C10 C11 H11C . . 109.5 ?
H11A C11 H11C . . 109.5 ?
H11B C11 H11C . . 109.5 ?
C17 C12 C13 . . 120.6(2) ?
C17 C12 N1 . . 118.8(2) ?
C13 C12 N1 . . 120.5(2) ?
C14 C13 C12 . . 118.4(2) ?
C14 C13 C21 . . 117.6(2) ?
C12 C13 C21 . . 123.8(2) ?
C15 C14 C13 . . 121.4(2) ?
C15 C14 H14 . . 119.3 ?
C13 C14 H14 . . 119.3 ?
C14 C15 C16 . . 119.3(2) ?
C14 C15 H15 . . 120.3 ?
C16 C15 H15 . . 120.3 ?
C15 C16 C17 . . 121.4(2) ?
C15 C16 H16 . . 119.3 ?
C17 C16 H16 . . 119.3 ?
C16 C17 C12 . . 118.7(2) ?
C16 C17 C18 . . 118.9(2) ?
C12 C17 C18 . . 122.3(2) ?
C17 C18 C20 . . 108.9(2) ?
C17 C18 C19 . . 113.1(2) ?
C20 C18 C19 . . 110.4(2) ?
C17 C18 H18 . . 108.1 ?
C20 C18 H18 . . 108.1 ?
C19 C18 H18 . . 108.1 ?
C18 C19 H19A . . 109.5 ?
C18 C19 H19B . . 109.5 ?
H19A C19 H19B . . 109.5 ?
C18 C19 H19C . . 109.5 ?
H19A C19 H19C . . 109.5 ?
H19B C19 H19C . . 109.5 ?
C18 C20 H20A . . 109.5 ?
C18 C20 H20B . . 109.5 ?
H20A C20 H20B . . 109.5 ?
C18 C20 H20C . . 109.5 ?
H20A C20 H20C . . 109.5 ?
H20B C20 H20C . . 109.5 ?
C13 C21 C22 . . 113.4(2) ?
C13 C21 C23 . . 108.3(2) ?
C22 C21 C23 . . 109.9(2) ?
C13 C21 H21 . . 108.4 ?
C22 C21 H21 . . 108.4 ?
C23 C21 H21 . . 108.4 ?
C21 C22 H22A . . 109.5 ?
C21 C22 H22B . . 109.5 ?
H22A C22 H22B . . 109.5 ?
C21 C22 H22C . . 109.5 ?
H22A C22 H22C . . 109.5 ?
H22B C22 H22C . . 109.5 ?
C21 C23 H23A . . 109.5 ?
C21 C23 H23B . . 109.5 ?
H23A C23 H23B . . 109.5 ?
C21 C23 H23C . . 109.5 ?
H23A C23 H23C . . 109.5 ?
H23B C23 H23C . . 109.5 ?
O3 C24 C25 . . 104.8(2) ?
O3 C24 H24A . . 110.8 ?
C25 C24 H24A . . 110.8 ?
O3 C24 H24B . . 110.8 ?
C25 C24 H24B . . 110.8 ?
H24A C24 H24B . . 108.9 ?
C24 C25 C26 . . 101.4(2) ?
C24 C25 H25A . . 111.5 ?
C26 C25 H25A . . 111.5 ?
C24 C25 H25B . . 111.5 ?
C26 C25 H25B . . 111.5 ?
H25A C25 H25B . . 109.3 ?
C27 C26 C25 . . 102.2(2) ?
C27 C26 H26A . . 111.3 ?
C25 C26 H26A . . 111.3 ?
C27 C26 H26B . . 111.3 ?
C25 C26 H26B . . 111.3 ?
H26A C26 H26B . . 109.2 ?
O3 C27 C26 . . 107.0(2) ?
O3 C27 H27A . . 110.3 ?
C26 C27 H27A . . 110.3 ?
O3 C27 H27B . . 110.3 ?
C26 C27 H27B . . 110.3 ?
H27A C27 H27B . . 108.6 ?

loop_
_geom_bond_atom_site_label_1
_geom_bond_atom_site_label_2
_geom_bond_site_symmetry_2
_geom_bond_distance
_geom_bond_publ_flag
Na1 O2 . 2.2838(19) ?
Na1 O1 48_654 2.3288(18) ?
Na1 O1 27_646 2.3528(19) ?
Na1 O3 . 2.400(2) ?
Na1 C1 . 2.994(2) ?
Na1 O1 . 2.9994(18) ?
Na1 Na1 22_466 3.4022(15) ?
Na1 Na1 48_654 3.4022(15) ?
Na1 Na1 27_646 3.6970(18) ?
O1 C1 . 1.286(3) ?
O2 C1 . 1.266(3) ?
O3 C27 . 1.437(3) ?
O3 C24 . 1.447(3) ?
N1 C2 . 1.385(3) ?
N1 C12 . 1.445(3) ?
N1 C5 . 1.494(3) ?
C1 C2 . 1.458(3) ?
C2 C3 . 1.519(3) ?
C3 C4 . 1.545(3) ?
C3 C10 . 1.548(3) ?
C3 C8 . 1.553(3) ?
C4 C5 . 1.530(3) ?
C4 H4A . 0.99 ?
C4 H4B . 0.99 ?
C5 C6 . 1.528(3) ?
C5 C7 . 1.528(3) ?
C6 H6A . 0.98 ?
C6 H6B . 0.98 ?
C6 H6C . 0.98 ?
C7 H7A . 0.98 ?
C7 H7B . 0.98 ?
C7 H7C . 0.98 ?
C8 C9 . 1.533(3) ?
C8 H8A . 0.99 ?
C8 H8B . 0.99 ?
C9 H9A . 0.98 ?
C9 H9B . 0.98 ?
C9 H9C . 0.98 ?
C10 C11 . 1.524(3) ?
C10 H10A . 0.99 ?
C10 H10B . 0.99 ?
C11 H11A . 0.98 ?
C11 H11B . 0.98 ?
C11 H11C . 0.98 ?
C12 C17 . 1.404(3) ?
C12 C13 . 1.405(3) ?
C13 C14 . 1.400(3) ?
C13 C21 . 1.519(3) ?
C14 C15 . 1.381(3) ?
C14 H14 . 0.95 ?
C15 C16 . 1.385(3) ?
C15 H15 . 0.95 ?
C16 C17 . 1.393(3) ?
C16 H16 . 0.95 ?
C17 C18 . 1.522(3) ?
C18 C20 . 1.535(3) ?
C18 C19 . 1.536(3) ?
C18 H18 . 1.0 ?
C19 H19A . 0.98 ?
C19 H19B . 0.98 ?
C19 H19C . 0.98 ?
C20 H20A . 0.98 ?
C20 H20B . 0.98 ?
C20 H20C . 0.98 ?
C21 C22 . 1.537(4) ?
C21 C23 . 1.540(3) ?
C21 H21 . 1.0 ?
C22 H22A . 0.98 ?
C22 H22B . 0.98 ?
C22 H22C . 0.98 ?
C23 H23A . 0.98 ?
C23 H23B . 0.98 ?
C23 H23C . 0.98 ?
C24 C25 . 1.510(3) ?
C24 H24A . 0.99 ?
C24 H24B . 0.99 ?
C25 C26 . 1.536(4) ?
C25 H25A . 0.99 ?
C25 H25B . 0.99 ?
C26 C27 . 1.530(4) ?
C26 H26A . 0.99 ?
C26 H26B . 0.99 ?
C27 H27A . 0.99 ?
C27 H27B . 0.99 ?

loop_
_geom_torsion_atom_site_label_1
_geom_torsion_atom_site_label_2
_geom_torsion_atom_site_label_3
_geom_torsion_atom_site_label_4
_geom_torsion_site_symmetry_1
_geom_torsion_site_symmetry_2
_geom_torsion_site_symmetry_3
_geom_torsion_site_symmetry_4
_geom_torsion
_geom_torsion_publ_flag
Na1 O2 C1 O1 . . . . 3.1(3) ?
Na1 O2 C1 C2 . . . . -177.01(16) ?
Na1 O1 C1 O2 22_466 . . . 64.2(3) ?
Na1 O1 C1 O2 27_646 . . . -74.3(3) ?
Na1 O1 C1 O2 . . . . -2.3(2) ?
Na1 O1 C1 C2 22_466 . . . -115.7(2) ?
Na1 O1 C1 C2 27_646 . . . 105.8(2) ?
Na1 O1 C1 C2 . . . . 177.9(2) ?
Na1 O1 C1 Na1 22_466 . . . 66.44(13) ?
Na1 O1 C1 Na1 27_646 . . . -72.03(18) ?
C12 N1 C2 C1 . . . . -12.3(4) ?
C5 N1 C2 C1 . . . . 179.8(2) ?
C12 N1 C2 C3 . . . . 172.1(2) ?
C5 N1 C2 C3 . . . . 4.2(3) ?
O2 C1 C2 N1 . . . . -2.3(3) ?
O1 C1 C2 N1 . . . . 177.6(2) ?
Na1 C1 C2 N1 . . . . -9.9(7) ?
O2 C1 C2 C3 . . . . 172.6(2) ?
O1 C1 C2 C3 . . . . -7.5(3) ?
Na1 C1 C2 C3 . . . . 165.0(4) ?
N1 C2 C3 C4 . . . . 9.7(2) ?
C1 C2 C3 C4 . . . . -165.9(2) ?
N1 C2 C3 C10 . . . . 128.2(2) ?
C1 C2 C3 C10 . . . . -47.4(3) ?
N1 C2 C3 C8 . . . . -109.5(2) ?
C1 C2 C3 C8 . . . . 75.0(3) ?
C2 C3 C4 C5 . . . . -19.6(2) ?
C10 C3 C4 C5 . . . . -140.4(2) ?
C8 C3 C4 C5 . . . . 97.8(2) ?
C2 N1 C5 C6 . . . . -135.3(2) ?
C12 N1 C5 C6 . . . . 55.5(3) ?
C2 N1 C5 C7 . . . . 103.1(2) ?
C12 N1 C5 C7 . . . . -66.0(3) ?
C2 N1 C5 C4 . . . . -16.2(2) ?
C12 N1 C5 C4 . . . . 174.67(19) ?
C3 C4 C5 N1 . . . . 21.7(2) ?
C3 C4 C5 C6 . . . . 142.1(2) ?
C3 C4 C5 C7 . . . . -97.3(2) ?
C2 C3 C8 C9 . . . . 175.8(2) ?
C4 C3 C8 C9 . . . . 62.5(3) ?
C10 C3 C8 C9 . . . . -59.6(3) ?
C2 C3 C10 C11 . . . . -44.5(3) ?
C4 C3 C10 C11 . . . . 69.7(3) ?
C8 C3 C10 C11 . . . . -167.0(2) ?
C2 N1 C12 C17 . . . . 104.6(3) ?
C5 N1 C12 C17 . . . . -88.1(3) ?
C2 N1 C12 C13 . . . . -79.4(3) ?
C5 N1 C12 C13 . . . . 88.0(3) ?
C17 C12 C13 C14 . . . . 5.1(3) ?
N1 C12 C13 C14 . . . . -170.9(2) ?
C17 C12 C13 C21 . . . . -169.4(2) ?
N1 C12 C13 C21 . . . . 14.6(3) ?
C12 C13 C14 C15 . . . . -1.9(3) ?
C21 C13 C14 C15 . . . . 173.0(2) ?
C13 C14 C15 C16 . . . . -1.9(4) ?
C14 C15 C16 C17 . . . . 2.5(4) ?
C15 C16 C17 C12 . . . . 0.7(3) ?
C15 C16 C17 C18 . . . . -174.9(2) ?
C13 C12 C17 C16 . . . . -4.6(3) ?
N1 C12 C17 C16 . . . . 171.5(2) ?
C13 C12 C17 C18 . . . . 170.9(2) ?
N1 C12 C17 C18 . . . . -13.0(3) ?
C16 C17 C18 C20 . . . . 74.8(3) ?
C12 C17 C18 C20 . . . . -100.7(3) ?
C16 C17 C18 C19 . . . . -48.4(3) ?
C12 C17 C18 C19 . . . . 136.1(2) ?
C14 C13 C21 C22 . . . . 53.2(3) ?
C12 C13 C21 C22 . . . . -132.2(2) ?
C14 C13 C21 C23 . . . . -69.1(3) ?
C12 C13 C21 C23 . . . . 105.5(3) ?
C27 O3 C24 C25 . . . . -26.0(3) ?
Na1 O3 C24 C25 . . . . 155.85(17) ?
O3 C24 C25 C26 . . . . 38.6(3) ?
C24 C25 C26 C27 . . . . -36.3(3) ?
C24 O3 C27 C26 . . . . 2.1(3) ?
Na1 O3 C27 C26 . . . . 179.74(17) ?
C25 C26 C27 O3 . . . . 21.9(3) ?
